data_7209502
loop_
_publ_author_name
'Schaefer, J.'
'Bluhm, K.'

_publ_section_title
;
 CuTm2(B2O5)2: Das erste "Metaborat" mit einem 2/infinite(B2 O5)4- - Anion
;
_journal_name_full
;
Zeitschrift fuer Naturforschung, Teil B. Anorganische Chemie, Organische
 Chemie (42,1987-)
;
_journal_page_first 630
_journal_page_last 634
_journal_volume 50
_journal_year 1995
_chemical_formula_sum 'B4 Cu O10 Tm2'
_chemical_name_systematic 'Cu Tm2 (B2 O5)2'
_space_group_IT_number 14
_symmetry_space_group_name_Hall '-P 2ybc'
_symmetry_space_group_name_H-M 'P 1 21/c 1'
_cell_angle_alpha 90
_cell_angle_beta 90.16
_cell_angle_gamma 90
_cell_formula_units_Z 2
_cell_length_a 4.5218
_cell_length_b 7.2
_cell_length_c 9.292
_cell_volume 302.518
_citation_journal_id_ASTM ZNBSEN
_cod_data_source_file boron4-x_53.cif
_cod_data_source_block B4Cu1O10Tm2
_cod_original_cell_volume 302.5181
_cod_original_formula_sum 'B4 Cu1 O10 Tm2'
_cod_database_code 7209502

loop_
_symmetry_equiv_pos_as_xyz
x,y,z
-x,y+1/2,-z+1/2
-x,-y,-z
x,-y-1/2,z-1/2

loop_
_atom_site_label
_atom_site_type_symbol
_atom_site_fract_x
_atom_site_fract_y
_atom_site_fract_z
_atom_site_occupancy
_atom_site_U_iso_or_equiv
O1 O-2 0.782 0.092 0.166 1 0.0
O4 O-2 0.34 0.169 0.301 1 0.0
Cu1 Cu+2 0 0 0 1 0.0
O5 O-2 0.233 0.891 0.536 1 0.0
Tm1 Tm+3 0.0011 0.1026 0.6657 1 0.0
B1 B+3 0.49 0.099 0.161 1 0.0
O3 O-2 0.347 0.217 0.044 1 0.0
O2 O-2 0.308 0.91 0.144 1 0.0
B2 B+3 0.478 0.768 0.582 1 0.0
